data_4329551
loop_
_publ_author_name
'Manuela Stefanelli'
'Giuseppe Pomarico'
'Luca Tortora'
'Sara Nardis'
'Frank R. Fronczek'
'Gregory T. McCandless'
'Kevin M. Smith'
'Machima Manowong'
'Yuanyuan Fang'
'Ping Chen'
'Karl M. Kadish'
'Angela Rosa'
'Giampaolo Ricciardi'
'Roberto Paolesse'

_publ_section_title
;
 \b-Nitro-5,10,15-tritolylcorroles
;
_journal_name_full 'Inorganic Chemistry'
_journal_page_first 6928
_journal_page_last 6942
_journal_paper_doi 10.1021/ic3007926
_journal_volume 51
_journal_year 2012
_chemical_formula_moiety 'C40 H31 N5 O2, 1.47(C H Cl3) '
_chemical_formula_sum 'C41.47 H32.47 Cl4.4 N5 O2'
_chemical_formula_weight 788.99
_chemical_name_systematic
;
 ?
;
_space_group_IT_number 2
_symmetry_cell_setting triclinic
_symmetry_space_group_name_Hall '-P 1'
_symmetry_space_group_name_H-M 'P -1'
_atom_sites_solution_hydrogens geom
_atom_sites_solution_primary direct
_atom_sites_solution_secondary difmap
_audit_creation_method SHELXL-97
_cell_angle_alpha 64.348(5)
_cell_angle_beta 83.229(5)
_cell_angle_gamma 87.496(5)
_cell_formula_units_Z 2
_cell_length_a 9.6282(10)
_cell_length_b 14.5927(14)
_cell_length_c 15.2094(15)
_cell_measurement_reflns_used 9877
_cell_measurement_temperature 90.0(5)
_cell_measurement_theta_max 68.22
_cell_measurement_theta_min 3.24
_cell_volume 1912.8(3)
_computing_cell_refinement 'Bruker (2006) Apex-II '
_computing_data_collection 'Bruker (2006) Apex-II'
_computing_data_reduction 'Bruker (2006) Apex-II '
_computing_molecular_graphics 'ORTEP-3 for Windows (Farrugia, 1997)'
_computing_publication_material 'Bruker SHELXTL (Sheldrick, 2008)'
_computing_structure_refinement 'SHELXL-97 (Sheldrick, 2008)'
_computing_structure_solution 'SHELXS-97 (Sheldrick, 2008)'
_diffrn_ambient_temperature 90.0(5)
_diffrn_measured_fraction_theta_full 0.971
_diffrn_measured_fraction_theta_max 0.943
_diffrn_measurement_device_type 'Bruker APEX-II CCD'
_diffrn_measurement_method '\f and \w scans'
_diffrn_radiation_monochromator graphite
_diffrn_radiation_source 'fine-focus sealed tube'
_diffrn_radiation_type CuK\a
_diffrn_radiation_wavelength 1.54178
_diffrn_reflns_av_R_equivalents 0.0232
_diffrn_reflns_av_sigmaI/netI 0.0265
_diffrn_reflns_limit_h_max 11
_diffrn_reflns_limit_h_min -11
_diffrn_reflns_limit_k_max 17
_diffrn_reflns_limit_k_min -16
_diffrn_reflns_limit_l_max 17
_diffrn_reflns_limit_l_min -18
_diffrn_reflns_number 19520
_diffrn_reflns_theta_full 66.60
_diffrn_reflns_theta_max 68.71
_diffrn_reflns_theta_min 3.24
_exptl_absorpt_coefficient_mu 3.420
_exptl_absorpt_correction_T_max 0.5337
_exptl_absorpt_correction_T_min 0.4269
_exptl_absorpt_correction_type multi-scan
_exptl_absorpt_process_details 'SADABS (Sheldrick, 2004)'
_exptl_crystal_colour 'dark blue'
_exptl_crystal_density_diffrn 1.370
_exptl_crystal_description parallelepiped
_exptl_crystal_F_000 814
_exptl_crystal_size_max 0.30
_exptl_crystal_size_mid 0.26
_exptl_crystal_size_min 0.21
_refine_diff_density_max 1.76
_refine_diff_density_min -1.10
_refine_diff_density_rms 0.074
_refine_ls_extinction_method none
_refine_ls_goodness_of_fit_ref 1.048
_refine_ls_hydrogen_treatment mixed
_refine_ls_matrix_type full
_refine_ls_number_parameters 510
_refine_ls_number_reflns 6674
_refine_ls_number_restraints 0
_refine_ls_restrained_S_all 1.048
_refine_ls_R_factor_all 0.061
_refine_ls_R_factor_gt 0.059
_refine_ls_shift/su_max 0.001
_refine_ls_shift/su_mean 0.000
_refine_ls_structure_factor_coef Fsqd
_refine_ls_weighting_details 'calc w=1/[\s^2^(Fo^2^)+(0.0699P)^2^+3.7643P] where P=(Fo^2^+2Fc^2^)/3'
_refine_ls_weighting_scheme calc
_refine_ls_wR_factor_gt 0.154
_refine_ls_wR_factor_ref 0.155
_reflns_number_gt 6350
_reflns_number_total 6674
_reflns_threshold_expression I>2\s(I)
_cod_data_source_file ic3007926_si_001.cif
_cod_data_source_block LT1
_cod_original_sg_symbol_H-M 'P -1 '
_cod_original_formula_sum 'C41.47 H32.47 Cl4.40 N5 O2'
_cod_database_code 4329551

loop_
_symmetry_equiv_pos_as_xyz
'x, y, z'
'-x, -y, -z'

loop_
_atom_site_label
_atom_site_type_symbol
_atom_site_fract_x
_atom_site_fract_y
_atom_site_fract_z
_atom_site_U_iso_or_equiv
_atom_site_adp_type
_atom_site_occupancy
_atom_site_symmetry_multiplicity
_atom_site_calc_flag
_atom_site_refinement_flags
O1 O 0.4434(2) 0.82690(15) 0.37324(14) 0.0290(5) Uani 1 1 d .
O2 O 0.2932(2) 0.86965(15) 0.46715(15) 0.0321(5) Uani 1 1 d .
N1 N 0.5089(2) 0.57298(16) 0.63299(15) 0.0194(5) Uani 1 1 d .
N2 N 0.5320(2) 0.39930(17) 0.78661(16) 0.0191(5) Uani 1 1 d .
H2N H 0.559(3) 0.437(2) 0.726(3) 0.023 Uiso 1 1 d .
N3 N 0.7302(2) 0.34941(16) 0.64339(15) 0.0183(4) Uani 1 1 d .
H3N H 0.650(4) 0.369(2) 0.629(2) 0.022 Uiso 1 1 d .
N4 N 0.6962(2) 0.54679(17) 0.51145(16) 0.0199(5) Uani 1 1 d .
H4N H 0.708(3) 0.520(2) 0.575(3) 0.024 Uiso 1 1 d .
N5 N 0.3819(2) 0.81119(17) 0.45484(17) 0.0240(5) Uani 1 1 d .
C1 C 0.5137(3) 0.64577(19) 0.53980(19) 0.0189(5) Uani 1 1 d .
C2 C 0.4138(3) 0.72195(19) 0.53796(19) 0.0199(5) Uani 1 1 d .
C3 C 0.3504(3) 0.6944(2) 0.6321(2) 0.0213(5) Uani 1 1 d .
H3 H 0.2814 0.7311 0.6535 0.026 Uiso 1 1 calc R
C4 C 0.4095(3) 0.6004(2) 0.69000(19) 0.0198(5) Uani 1 1 d .
C5 C 0.3760(3) 0.5345(2) 0.79168(19) 0.0197(5) Uani 1 1 d .
C6 C 0.4336(3) 0.4383(2) 0.83535(18) 0.0189(5) Uani 1 1 d .
C7 C 0.4035(3) 0.3580(2) 0.93171(19) 0.0211(5) Uani 1 1 d .
H7 H 0.3400 0.3616 0.9829 0.025 Uiso 1 1 calc R
C8 C 0.4810(3) 0.2757(2) 0.93759(19) 0.0214(5) Uani 1 1 d .
H8 H 0.4793 0.2118 0.9934 0.026 Uiso 1 1 calc R
C9 C 0.5658(3) 0.30129(19) 0.84557(18) 0.0189(5) Uani 1 1 d .
C10 C 0.6686(3) 0.2409(2) 0.82273(19) 0.0204(5) Uani 1 1 d .
C11 C 0.7524(3) 0.26913(19) 0.73223(19) 0.0191(5) Uani 1 1 d .
C12 C 0.8833(3) 0.2269(2) 0.71574(19) 0.0214(5) Uani 1 1 d .
H12 H 0.9270 0.1708 0.7636 0.026 Uiso 1 1 calc R
C13 C 0.9358(3) 0.2801(2) 0.62013(19) 0.0213(5) Uani 1 1 d .
H13 H 1.0228 0.2675 0.5909 0.026 Uiso 1 1 calc R
C14 C 0.8402(3) 0.35718(19) 0.57114(18) 0.0187(5) Uani 1 1 d .
C15 C 0.8538(3) 0.4320(2) 0.47316(18) 0.0189(5) Uani 1 1 d .
C16 C 0.7714(3) 0.5212(2) 0.44303(18) 0.0190(5) Uani 1 1 d .
C17 C 0.7351(3) 0.5941(2) 0.35141(19) 0.0203(5) Uani 1 1 d .
H17 H 0.7713 0.5977 0.2891 0.024 Uiso 1 1 calc R
C18 C 0.6375(3) 0.6600(2) 0.36779(19) 0.0207(5) Uani 1 1 d .
H18 H 0.5958 0.7162 0.3188 0.025 Uiso 1 1 calc R
C19 C 0.6117(3) 0.62826(19) 0.46996(19) 0.0191(5) Uani 1 1 d .
C20 C 0.2785(3) 0.57000(19) 0.85381(18) 0.0193(5) Uani 1 1 d .
C21 C 0.3256(3) 0.5826(2) 0.93115(19) 0.0219(5) Uani 1 1 d .
H21 H 0.4200 0.5676 0.9444 0.026 Uiso 1 1 calc R
C22 C 0.2364(3) 0.6167(2) 0.98900(19) 0.0225(6) Uani 1 1 d .
H22 H 0.2708 0.6249 1.0412 0.027 Uiso 1 1 calc R
C23 C 0.0973(3) 0.6391(2) 0.9718(2) 0.0240(6) Uani 1 1 d .
C24 C 0.0511(3) 0.6263(2) 0.8946(2) 0.0284(6) Uani 1 1 d .
H24 H -0.0434 0.6411 0.8815 0.034 Uiso 1 1 calc R
C25 C 0.1392(3) 0.5926(2) 0.8364(2) 0.0256(6) Uani 1 1 d .
H25 H 0.1046 0.5847 0.7841 0.031 Uiso 1 1 calc R
C26 C -0.0005(3) 0.6758(2) 1.0347(2) 0.0312(7) Uani 1 1 d .
H26A H 0.0519 0.6862 1.0811 0.047 Uiso 1 1 calc R
H26B H -0.0743 0.6249 1.0710 0.047 Uiso 1 1 calc R
H26C H -0.0425 0.7401 0.9928 0.047 Uiso 1 1 calc R
C27 C 0.7011(3) 0.1406(2) 0.90265(19) 0.0207(5) Uani 1 1 d .
C28 C 0.7370(3) 0.1310(2) 0.9923(2) 0.0243(6) Uani 1 1 d .
H28 H 0.7382 0.1897 1.0043 0.029 Uiso 1 1 calc R
C29 C 0.7710(3) 0.0375(2) 1.0643(2) 0.0265(6) Uani 1 1 d .
H29 H 0.7946 0.0333 1.1248 0.032 Uiso 1 1 calc R
C30 C 0.7714(3) -0.0500(2) 1.0497(2) 0.0254(6) Uani 1 1 d .
C31 C 0.7356(3) -0.0404(2) 0.9594(2) 0.0274(6) Uani 1 1 d .
H31 H 0.7353 -0.0991 0.9474 0.033 Uiso 1 1 calc R
C32 C 0.7008(3) 0.0525(2) 0.8876(2) 0.0253(6) Uani 1 1 d .
H32 H 0.6764 0.0566 0.8272 0.030 Uiso 1 1 calc R
C33 C 0.8112(4) -0.1508(2) 1.1272(2) 0.0334(7) Uani 1 1 d .
H33A H 0.9102 -0.1637 1.1133 0.050 Uiso 1 1 calc R
H33B H 0.7540 -0.2048 1.1272 0.050 Uiso 1 1 calc R
H33C H 0.7953 -0.1498 1.1916 0.050 Uiso 1 1 calc R
C34 C 0.9602(3) 0.4168(2) 0.40241(18) 0.0191(5) Uani 1 1 d .
C35 C 0.9884(3) 0.3198(2) 0.40731(19) 0.0210(5) Uani 1 1 d .
H35 H 0.9337 0.2634 0.4540 0.025 Uiso 1 1 calc R
C36 C 1.0944(3) 0.3048(2) 0.34529(19) 0.0226(6) Uani 1 1 d .
H36 H 1.1127 0.2380 0.3511 0.027 Uiso 1 1 calc R
C37 C 1.1754(3) 0.3863(2) 0.27405(19) 0.0243(6) Uani 1 1 d .
C38 C 1.1441(3) 0.4831(2) 0.26711(19) 0.0228(6) Uani 1 1 d .
H38 H 1.1960 0.5398 0.2183 0.027 Uiso 1 1 calc R
C39 C 1.0391(3) 0.4989(2) 0.32956(18) 0.0207(5) Uani 1 1 d .
H39 H 1.0203 0.5659 0.3230 0.025 Uiso 1 1 calc R
C40 C 1.2924(3) 0.3693(2) 0.2083(2) 0.0299(6) Uani 1 1 d .
H40A H 1.3173 0.4338 0.1512 0.045 Uiso 1 1 calc R
H40B H 1.2622 0.3201 0.1862 0.045 Uiso 1 1 calc R
H40C H 1.3739 0.3428 0.2445 0.045 Uiso 1 1 calc R
C1S C 0.5918(5) -0.0844(3) 0.7103(3) 0.0311(9) Uani 0.741(3) 1 d P
H1S H 0.5623 -0.0126 0.6930 0.037 Uiso 0.741(3) 1 calc PR
Cl1 Cl 0.58951(12) -0.10905(8) 0.60662(7) 0.0373(3) Uani 0.741(3) 1 d P
Cl2 Cl 0.76095(13) -0.10000(9) 0.74527(9) 0.0463(3) Uani 0.741(3) 1 d P
Cl3 Cl 0.47275(14) -0.16692(10) 0.80636(8) 0.0528(4) Uani 0.741(3) 1 d P
C2S C 0.1647(5) 0.9893(3) 0.6125(3) 0.0345(10) Uani 0.727(3) 1 d P
H2S H 0.2102 0.9735 0.5581 0.041 Uiso 0.727(3) 1 calc PR
Cl4 Cl 0.12943(11) 0.87509(7) 0.71815(8) 0.0364(3) Uani 0.727(3) 1 d P
Cl5 Cl 0.27594(13) 1.06902(8) 0.63213(8) 0.0427(3) Uani 0.727(3) 1 d P
Cl6 Cl 0.00783(15) 1.05603(11) 0.57670(12) 0.0630(4) Uani 0.727(3) 1 d P

loop_
_atom_site_aniso_label
_atom_site_aniso_U_11
_atom_site_aniso_U_22
_atom_site_aniso_U_33
_atom_site_aniso_U_23
_atom_site_aniso_U_13
_atom_site_aniso_U_12
O1 0.0357(11) 0.0247(10) 0.0212(10) -0.0059(8) -0.0013(8) 0.0045(8)
O2 0.0334(11) 0.0230(10) 0.0339(11) -0.0081(9) -0.0013(9) 0.0103(9)
N1 0.0212(11) 0.0198(11) 0.0177(11) -0.0087(9) -0.0020(8) 0.0007(9)
N2 0.0209(11) 0.0207(11) 0.0142(11) -0.0063(9) -0.0014(8) 0.0011(9)
N3 0.0192(11) 0.0188(11) 0.0154(10) -0.0062(9) -0.0015(8) 0.0018(9)
N4 0.0242(11) 0.0196(11) 0.0143(11) -0.0062(9) -0.0017(8) 0.0021(9)
N5 0.0262(12) 0.0192(11) 0.0251(12) -0.0084(10) -0.0025(9) 0.0003(10)
C1 0.0203(12) 0.0184(12) 0.0184(12) -0.0077(10) -0.0037(10) -0.0010(10)
C2 0.0212(13) 0.0168(12) 0.0214(13) -0.0072(10) -0.0049(10) 0.0004(10)
C3 0.0200(12) 0.0203(13) 0.0256(14) -0.0116(11) -0.0030(10) 0.0000(10)
C4 0.0190(12) 0.0225(13) 0.0201(13) -0.0109(11) -0.0027(10) -0.0016(10)
C5 0.0181(12) 0.0240(13) 0.0193(13) -0.0111(11) -0.0030(10) -0.0015(10)
C6 0.0174(12) 0.0235(13) 0.0174(12) -0.0104(11) -0.0017(9) -0.0008(10)
C7 0.0203(12) 0.0259(14) 0.0171(12) -0.0095(11) 0.0000(10) -0.0024(11)
C8 0.0227(13) 0.0216(13) 0.0170(12) -0.0056(10) -0.0011(10) -0.0024(10)
C9 0.0209(12) 0.0190(13) 0.0176(12) -0.0080(10) -0.0035(10) -0.0019(10)
C10 0.0228(13) 0.0199(13) 0.0188(12) -0.0082(10) -0.0025(10) -0.0023(10)
C11 0.0230(13) 0.0168(12) 0.0184(12) -0.0081(10) -0.0040(10) -0.0001(10)
C12 0.0255(13) 0.0188(13) 0.0199(13) -0.0084(10) -0.0032(10) 0.0035(10)
C13 0.0232(13) 0.0224(13) 0.0209(13) -0.0118(11) -0.0023(10) 0.0015(10)
C14 0.0207(12) 0.0193(12) 0.0184(12) -0.0105(10) -0.0008(10) -0.0011(10)
C15 0.0195(12) 0.0210(13) 0.0177(12) -0.0095(10) -0.0021(10) -0.0019(10)
C16 0.0200(12) 0.0214(13) 0.0168(12) -0.0098(10) 0.0006(9) -0.0035(10)
C17 0.0229(13) 0.0212(13) 0.0164(12) -0.0080(10) 0.0001(10) -0.0031(10)
C18 0.0230(13) 0.0189(13) 0.0176(12) -0.0051(10) -0.0035(10) -0.0006(10)
C19 0.0204(12) 0.0161(12) 0.0201(13) -0.0069(10) -0.0030(10) -0.0003(10)
C20 0.0213(13) 0.0174(12) 0.0182(12) -0.0070(10) -0.0006(10) -0.0003(10)
C21 0.0198(13) 0.0245(14) 0.0207(13) -0.0093(11) -0.0025(10) 0.0016(10)
C22 0.0244(13) 0.0239(14) 0.0202(13) -0.0106(11) -0.0011(10) -0.0017(11)
C23 0.0232(13) 0.0232(14) 0.0254(14) -0.0114(11) 0.0015(11) -0.0005(11)
C24 0.0191(13) 0.0372(16) 0.0328(15) -0.0187(13) -0.0044(11) 0.0044(12)
C25 0.0236(14) 0.0336(15) 0.0252(14) -0.0172(12) -0.0050(11) 0.0014(11)
C26 0.0261(14) 0.0374(17) 0.0345(16) -0.0210(14) 0.0011(12) 0.0045(12)
C27 0.0211(13) 0.0198(13) 0.0183(13) -0.0060(10) -0.0001(10) -0.0007(10)
C28 0.0291(14) 0.0227(14) 0.0229(14) -0.0114(11) -0.0029(11) 0.0013(11)
C29 0.0330(15) 0.0280(15) 0.0183(13) -0.0092(11) -0.0062(11) 0.0017(12)
C30 0.0295(14) 0.0229(14) 0.0199(13) -0.0056(11) -0.0030(11) 0.0009(11)
C31 0.0368(16) 0.0202(14) 0.0250(14) -0.0095(11) -0.0030(12) 0.0002(12)
C32 0.0338(15) 0.0233(14) 0.0185(13) -0.0084(11) -0.0038(11) -0.0010(11)
C33 0.0491(19) 0.0229(15) 0.0257(15) -0.0074(12) -0.0090(13) 0.0059(13)
C34 0.0188(12) 0.0240(13) 0.0158(12) -0.0092(10) -0.0033(10) -0.0007(10)
C35 0.0206(13) 0.0240(13) 0.0181(12) -0.0087(11) -0.0016(10) -0.0017(10)
C36 0.0236(13) 0.0242(14) 0.0216(13) -0.0112(11) -0.0044(10) 0.0043(11)
C37 0.0183(12) 0.0370(16) 0.0191(13) -0.0134(12) -0.0026(10) -0.0002(11)
C38 0.0198(13) 0.0291(14) 0.0186(13) -0.0091(11) -0.0022(10) -0.0038(11)
C39 0.0212(13) 0.0244(13) 0.0182(12) -0.0103(11) -0.0043(10) -0.0019(10)
C40 0.0227(14) 0.0397(17) 0.0279(15) -0.0162(13) 0.0014(11) 0.0014(12)
C1S 0.046(2) 0.027(2) 0.0215(19) -0.0114(16) -0.0073(17) 0.0089(18)
Cl1 0.0561(7) 0.0364(6) 0.0198(5) -0.0118(4) -0.0020(4) -0.0141(5)
Cl2 0.0568(7) 0.0440(6) 0.0560(7) -0.0345(6) -0.0268(6) 0.0145(5)
Cl3 0.0595(8) 0.0521(7) 0.0248(5) -0.0019(5) 0.0103(5) 0.0234(6)
C2S 0.040(2) 0.029(2) 0.038(2) -0.0190(19) 0.0007(18) -0.0014(18)
Cl4 0.0395(6) 0.0246(5) 0.0409(6) -0.0107(4) -0.0029(4) 0.0027(4)
Cl5 0.0617(7) 0.0350(6) 0.0337(6) -0.0171(5) -0.0001(5) -0.0131(5)
Cl6 0.0535(8) 0.0493(8) 0.0685(9) -0.0062(7) -0.0215(7) 0.0113(6)

loop_
_atom_type_symbol
_atom_type_description
_atom_type_scat_dispersion_real
_atom_type_scat_dispersion_imag
_atom_type_scat_source
C C 0.0181 0.0091 'International Tables Vol C Tables 4.2.6.8 and 6.1.1.4'
H H 0.0000 0.0000 'International Tables Vol C Tables 4.2.6.8 and 6.1.1.4'
N N 0.0311 0.0180 'International Tables Vol C Tables 4.2.6.8 and 6.1.1.4'
O O 0.0492 0.0322 'International Tables Vol C Tables 4.2.6.8 and 6.1.1.4'
Cl Cl 0.3639 0.7018 'International Tables Vol C Tables 4.2.6.8 and 6.1.1.4'

loop_
_geom_angle_atom_site_label_1
_geom_angle_atom_site_label_2
_geom_angle_atom_site_label_3
_geom_angle
C1 N1 C4 108.0(2)
C9 N2 C6 111.6(2)
C9 N2 H2N 130(2)
C6 N2 H2N 118(2)
C11 N3 C14 110.5(2)
C11 N3 H3N 121(2)
C14 N3 H3N 122(2)
C19 N4 C16 112.4(2)
C19 N4 H4N 121(2)
C16 N4 H4N 126(2)
O2 N5 O1 122.8(2)
O2 N5 C2 118.4(2)
O1 N5 C2 118.8(2)
N1 C1 C2 108.1(2)
N1 C1 C19 115.2(2)
C2 C1 C19 136.7(2)
C3 C2 N5 124.5(2)
C3 C2 C1 108.3(2)
N5 C2 C1 127.2(2)
C2 C3 C4 105.6(2)
C2 C3 H3 127.2
C4 C3 H3 127.2
N1 C4 C3 110.1(2)
N1 C4 C5 120.5(2)
C3 C4 C5 129.4(2)
C6 C5 C4 122.1(2)
C6 C5 C20 118.5(2)
C4 C5 C20 119.4(2)
N2 C6 C5 123.8(2)
N2 C6 C7 105.6(2)
C5 C6 C7 130.5(2)
C8 C7 C6 108.5(2)
C8 C7 H7 125.8
C6 C7 H7 125.8
C7 C8 C9 108.9(2)
C7 C8 H8 125.6
C9 C8 H8 125.6
N2 C9 C10 127.0(2)
N2 C9 C8 105.5(2)
C10 C9 C8 127.4(2)
C9 C10 C11 126.1(2)
C9 C10 C27 118.0(2)
C11 C10 C27 115.8(2)
N3 C11 C10 126.9(2)
N3 C11 C12 106.0(2)
C10 C11 C12 126.8(2)
C13 C12 C11 108.8(2)
C13 C12 H12 125.6
C11 C12 H12 125.6
C12 C13 C14 109.3(2)
C12 C13 H13 125.3
C14 C13 H13 125.3
N3 C14 C15 125.7(2)
N3 C14 C13 105.3(2)
C15 C14 C13 128.8(2)
C14 C15 C16 121.5(2)
C14 C15 C34 118.1(2)
C16 C15 C34 120.3(2)
N4 C16 C17 105.2(2)
N4 C16 C15 120.3(2)
C17 C16 C15 134.2(2)
C18 C17 C16 108.5(2)
C18 C17 H17 125.8
C16 C17 H17 125.8
C17 C18 C19 107.9(2)
C17 C18 H18 126.1
C19 C18 H18 126.1
N4 C19 C18 106.0(2)
N4 C19 C1 113.7(2)
C18 C19 C1 139.5(2)
C21 C20 C25 118.1(2)
C21 C20 C5 120.2(2)
C25 C20 C5 121.7(2)
C22 C21 C20 120.9(2)
C22 C21 H21 119.6
C20 C21 H21 119.6
C21 C22 C23 121.1(2)
C21 C22 H22 119.5
C23 C22 H22 119.5
C24 C23 C22 117.7(2)
C24 C23 C26 120.9(3)
C22 C23 C26 121.4(3)
C25 C24 C23 121.7(3)
C25 C24 H24 119.2
C23 C24 H24 119.2
C24 C25 C20 120.6(3)
C24 C25 H25 119.7
C20 C25 H25 119.7
C23 C26 H26A 109.5
C23 C26 H26B 109.5
H26A C26 H26B 109.5
C23 C26 H26C 109.5
H26A C26 H26C 109.5
H26B C26 H26C 109.5
C28 C27 C32 117.8(2)
C28 C27 C10 122.2(2)
C32 C27 C10 120.0(2)
C29 C28 C27 121.2(3)
C29 C28 H28 119.4
C27 C28 H28 119.4
C28 C29 C30 121.3(3)
C28 C29 H29 119.3
C30 C29 H29 119.3
C29 C30 C31 117.5(3)
C29 C30 C33 121.1(3)
C31 C30 C33 121.3(3)
C32 C31 C30 121.4(3)
C32 C31 H31 119.3
C30 C31 H31 119.3
C31 C32 C27 120.8(3)
C31 C32 H32 119.6
C27 C32 H32 119.6
C30 C33 H33A 109.5
C30 C33 H33B 109.5
H33A C33 H33B 109.5
C30 C33 H33C 109.5
H33A C33 H33C 109.5
H33B C33 H33C 109.5
C35 C34 C39 117.8(2)
C35 C34 C15 121.2(2)
C39 C34 C15 121.1(2)
C36 C35 C34 121.1(2)
C36 C35 H35 119.5
C34 C35 H35 119.5
C35 C36 C37 121.2(3)
C35 C36 H36 119.4
C37 C36 H36 119.4
C38 C37 C36 117.6(2)
C38 C37 C40 121.4(3)
C36 C37 C40 120.9(3)
C39 C38 C37 121.7(2)
C39 C38 H38 119.2
C37 C38 H38 119.2
C38 C39 C34 120.6(3)
C38 C39 H39 119.7
C34 C39 H39 119.7
C37 C40 H40A 109.5
C37 C40 H40B 109.5
H40A C40 H40B 109.5
C37 C40 H40C 109.5
H40A C40 H40C 109.5
H40B C40 H40C 109.5
Cl2 C1S Cl3 111.0(2)
Cl2 C1S Cl1 109.9(2)
Cl3 C1S Cl1 109.2(2)
Cl2 C1S H1S 108.9
Cl3 C1S H1S 108.9
Cl1 C1S H1S 108.9
Cl5 C2S Cl4 111.6(3)
Cl5 C2S Cl6 107.8(2)
Cl4 C2S Cl6 110.4(2)
Cl5 C2S H2S 109.0
Cl4 C2S H2S 109.0
Cl6 C2S H2S 109.0

loop_
_geom_bond_atom_site_label_1
_geom_bond_atom_site_label_2
_geom_bond_distance
O1 N5 1.239(3)
O2 N5 1.236(3)
N1 C1 1.351(3)
N1 C4 1.378(3)
N2 C9 1.369(3)
N2 C6 1.387(3)
N2 H2N 0.85(3)
N3 C11 1.385(3)
N3 C14 1.403(3)
N3 H3N 0.83(3)
N4 C19 1.364(3)
N4 C16 1.372(3)
N4 H4N 0.90(3)
N5 C2 1.421(3)
C1 C2 1.431(4)
C1 C19 1.436(4)
C2 C3 1.379(4)
C3 C4 1.408(4)
C3 H3 0.9500
C4 C5 1.429(4)
C5 C6 1.390(4)
C5 C20 1.488(4)
C6 C7 1.431(4)
C7 C8 1.361(4)
C7 H7 0.9500
C8 C9 1.439(4)
C8 H8 0.9500
C9 C10 1.409(4)
C10 C11 1.411(4)
C10 C27 1.493(4)
C11 C12 1.422(4)
C12 C13 1.362(4)
C12 H12 0.9500
C13 C14 1.419(4)
C13 H13 0.9500
C14 C15 1.410(4)
C15 C16 1.419(4)
C15 C34 1.478(4)
C16 C17 1.412(4)
C17 C18 1.393(4)
C17 H17 0.9500
C18 C19 1.410(4)
C18 H18 0.9500
C20 C21 1.394(4)
C20 C25 1.395(4)
C21 C22 1.387(4)
C21 H21 0.9500
C22 C23 1.392(4)
C22 H22 0.9500
C23 C24 1.391(4)
C23 C26 1.508(4)
C24 C25 1.380(4)
C24 H24 0.9500
C25 H25 0.9500
C26 H26A 0.9800
C26 H26B 0.9800
C26 H26C 0.9800
C27 C28 1.393(4)
C27 C32 1.400(4)
C28 C29 1.385(4)
C28 H28 0.9500
C29 C30 1.388(4)
C29 H29 0.9500
C30 C31 1.402(4)
C30 C33 1.503(4)
C31 C32 1.381(4)
C31 H31 0.9500
C32 H32 0.9500
C33 H33A 0.9800
C33 H33B 0.9800
C33 H33C 0.9800
C34 C35 1.402(4)
C34 C39 1.404(4)
C35 C36 1.383(4)
C35 H35 0.9500
C36 C37 1.401(4)
C36 H36 0.9500
C37 C38 1.393(4)
C37 C40 1.502(4)
C38 C39 1.385(4)
C38 H38 0.9500
C39 H39 0.9500
C40 H40A 0.9800
C40 H40B 0.9800
C40 H40C 0.9800
C1S Cl2 1.747(4)
C1S Cl3 1.761(4)
C1S Cl1 1.766(4)
C1S H1S 1.0000
C2S Cl5 1.753(4)
C2S Cl4 1.754(5)
C2S Cl6 1.770(5)
C2S H2S 1.0000

loop_
_geom_torsion_atom_site_label_1
_geom_torsion_atom_site_label_2
_geom_torsion_atom_site_label_3
_geom_torsion_atom_site_label_4
_geom_torsion
C4 N1 C1 C2 0.0(3)
C4 N1 C1 C19 -179.3(2)
O2 N5 C2 C3 1.4(4)
O1 N5 C2 C3 -178.3(2)
O2 N5 C2 C1 -179.0(2)
O1 N5 C2 C1 1.2(4)
N1 C1 C2 C3 1.0(3)
C19 C1 C2 C3 -179.9(3)
N1 C1 C2 N5 -178.6(2)
C19 C1 C2 N5 0.5(5)
N5 C2 C3 C4 178.1(2)
C1 C2 C3 C4 -1.5(3)
C1 N1 C4 C3 -1.0(3)
C1 N1 C4 C5 176.6(2)
C2 C3 C4 N1 1.6(3)
C2 C3 C4 C5 -175.7(3)
N1 C4 C5 C6 -4.7(4)
C3 C4 C5 C6 172.4(3)
N1 C4 C5 C20 174.2(2)
C3 C4 C5 C20 -8.7(4)
C9 N2 C6 C5 -177.1(2)
C9 N2 C6 C7 -0.4(3)
C4 C5 C6 N2 2.9(4)
C20 C5 C6 N2 -176.0(2)
C4 C5 C6 C7 -172.8(3)
C20 C5 C6 C7 8.3(4)
N2 C6 C7 C8 -0.5(3)
C5 C6 C7 C8 175.8(3)
C6 C7 C8 C9 1.2(3)
C6 N2 C9 C10 -175.2(2)
C6 N2 C9 C8 1.1(3)
C7 C8 C9 N2 -1.4(3)
C7 C8 C9 C10 174.8(2)
N2 C9 C10 C11 -3.0(4)
C8 C9 C10 C11 -178.4(3)
N2 C9 C10 C27 172.1(2)
C8 C9 C10 C27 -3.3(4)
C14 N3 C11 C10 176.5(2)
C14 N3 C11 C12 1.8(3)
C9 C10 C11 N3 -15.6(4)
C27 C10 C11 N3 169.2(2)
C9 C10 C11 C12 158.1(3)
C27 C10 C11 C12 -17.1(4)
N3 C11 C12 C13 -0.5(3)
C10 C11 C12 C13 -175.3(2)
C11 C12 C13 C14 -1.0(3)
C11 N3 C14 C15 -178.0(2)
C11 N3 C14 C13 -2.3(3)
C12 C13 C14 N3 2.0(3)
C12 C13 C14 C15 177.5(3)
N3 C14 C15 C16 14.0(4)
C13 C14 C15 C16 -160.6(3)
N3 C14 C15 C34 -168.0(2)
C13 C14 C15 C34 17.4(4)
C19 N4 C16 C17 2.2(3)
C19 N4 C16 C15 -173.4(2)
C14 C15 C16 N4 12.8(4)
C34 C15 C16 N4 -165.1(2)
C14 C15 C16 C17 -161.1(3)
C34 C15 C16 C17 20.9(4)
N4 C16 C17 C18 -1.1(3)
C15 C16 C17 C18 173.5(3)
C16 C17 C18 C19 -0.2(3)
C16 N4 C19 C18 -2.3(3)
C16 N4 C19 C1 169.4(2)
C17 C18 C19 N4 1.5(3)
C17 C18 C19 C1 -166.8(3)
N1 C1 C19 N4 -7.6(3)
C2 C1 C19 N4 173.4(3)
N1 C1 C19 C18 160.2(3)
C2 C1 C19 C18 -18.9(6)
C6 C5 C20 C21 63.1(3)
C4 C5 C20 C21 -115.9(3)
C6 C5 C20 C25 -117.6(3)
C4 C5 C20 C25 63.5(3)
C25 C20 C21 C22 -0.1(4)
C5 C20 C21 C22 179.3(2)
C20 C21 C22 C23 0.2(4)
C21 C22 C23 C24 -0.2(4)
C21 C22 C23 C26 179.7(3)
C22 C23 C24 C25 0.0(4)
C26 C23 C24 C25 -179.9(3)
C23 C24 C25 C20 0.1(5)
C21 C20 C25 C24 -0.1(4)
C5 C20 C25 C24 -179.4(3)
C9 C10 C27 C28 -53.4(4)
C11 C10 C27 C28 122.2(3)
C9 C10 C27 C32 128.8(3)
C11 C10 C27 C32 -55.6(3)
C32 C27 C28 C29 -0.1(4)
C10 C27 C28 C29 -177.9(3)
C27 C28 C29 C30 0.3(4)
C28 C29 C30 C31 -0.2(4)
C28 C29 C30 C33 178.8(3)
C29 C30 C31 C32 -0.2(4)
C33 C30 C31 C32 -179.1(3)
C30 C31 C32 C27 0.4(4)
C28 C27 C32 C31 -0.2(4)
C10 C27 C32 C31 177.6(3)
C14 C15 C34 C35 36.7(3)
C16 C15 C34 C35 -145.3(3)
C14 C15 C34 C39 -141.7(2)
C16 C15 C34 C39 36.4(4)
C39 C34 C35 C36 2.8(4)
C15 C34 C35 C36 -175.6(2)
C34 C35 C36 C37 -1.4(4)
C35 C36 C37 C38 -0.8(4)
C35 C36 C37 C40 178.7(2)
C36 C37 C38 C39 1.5(4)
C40 C37 C38 C39 -178.0(2)
C37 C38 C39 C34 -0.1(4)
C35 C34 C39 C38 -2.1(4)
C15 C34 C39 C38 176.3(2)
